data_2234425
loop_
_publ_author_name
'Kannan, D.'
'Bakthadoss, M.'
'Madhanraj, R.'
'Murugavel, S.'

_publ_section_title
;
 (2<i>Z</i>)-2-{[<i>N</i>-(2-Formylphenyl)-4-methylbenzenesulfonamido]methyl}-3-(4-methylphenyl)prop-2-enenitrile
;
_journal_coeditor_code TK5066
_journal_issue 4
_journal_name_full 'Acta Crystallographica Section E'
_journal_page_first o1084
_journal_paper_doi 10.1107/S1600536812010628
_journal_volume 68
_journal_year 2012
_chemical_formula_iupac 'C25 H22 N2 O3 S'
_chemical_formula_moiety 'C25 H22 N2 O3 S'
_chemical_formula_sum 'C25 H22 N2 O3 S'
_chemical_formula_weight 430.51
_chemical_name_systematic
;
(2<i>Z</i>)-2-{[<i>N</i>-(2-Formylphenyl)-4-methylbenzenesulfonamido]methyl}-
3-(4-methylphenyl)prop-2-enenitrile
;
_space_group_IT_number 19
_symmetry_cell_setting orthorhombic
_symmetry_space_group_name_Hall 'P 2ac 2ab'
_symmetry_space_group_name_H-M 'P 21 21 21'
_atom_sites_solution_hydrogens geom
_atom_sites_solution_primary direct
_atom_sites_solution_secondary difmap
_audit_creation_method SHELXL-97
_cell_angle_alpha 90.00
_cell_angle_beta 90.00
_cell_angle_gamma 90.00
_cell_formula_units_Z 4
_cell_length_a 8.9432(5)
_cell_length_b 10.3004(6)
_cell_length_c 24.9240(15)
_cell_measurement_reflns_used 4690
_cell_measurement_temperature 293(2)
_cell_measurement_theta_max 26.4
_cell_measurement_theta_min 2.1
_cell_volume 2296.0(2)
_computing_cell_refinement 'APEX2 and SAINT (Bruker, 2004)'
_computing_data_collection 'APEX2 (Bruker, 2004)'
_computing_data_reduction 'SAINT and XPREP (Bruker, 2004)'
_computing_molecular_graphics 'ORTEP-3 (Farrugia (1997)'
_computing_publication_material 'SHELXL97 (Sheldrick, 2008) and  PLATON  (Spek, 2009)'
_computing_structure_refinement 'SHELXL97 (Sheldrick, 2008)'
_computing_structure_solution 'SHELXS97 (Sheldrick, 2008)'
_diffrn_ambient_temperature 293(2)
_diffrn_detector_area_resol_mean 10.0
_diffrn_measured_fraction_theta_full 0.997
_diffrn_measured_fraction_theta_max 0.997
_diffrn_measurement_device_type 'Bruker APEXII CCD'
_diffrn_measurement_method '\w scans'
_diffrn_radiation_monochromator graphite
_diffrn_radiation_source 'fine-focus sealed tube'
_diffrn_radiation_type MoK\a
_diffrn_radiation_wavelength 0.71073
_diffrn_reflns_av_R_equivalents 0.0235
_diffrn_reflns_av_sigmaI/netI 0.0337
_diffrn_reflns_limit_h_max 8
_diffrn_reflns_limit_h_min -11
_diffrn_reflns_limit_k_max 9
_diffrn_reflns_limit_k_min -12
_diffrn_reflns_limit_l_max 31
_diffrn_reflns_limit_l_min -30
_diffrn_reflns_number 12317
_diffrn_reflns_theta_full 26.38
_diffrn_reflns_theta_max 26.38
_diffrn_reflns_theta_min 2.14
_exptl_absorpt_coefficient_mu 0.169
_exptl_absorpt_correction_T_max 0.972
_exptl_absorpt_correction_T_min 0.959
_exptl_absorpt_correction_type multi-scan
_exptl_absorpt_process_details '(SADABS; Sheldrick, 1996)'
_exptl_crystal_colour colourless
_exptl_crystal_density_diffrn 1.245
_exptl_crystal_density_method 'not measured'
_exptl_crystal_description block
_exptl_crystal_F_000 904
_exptl_crystal_size_max 0.25
_exptl_crystal_size_mid 0.23
_exptl_crystal_size_min 0.17
_refine_diff_density_max 0.189
_refine_diff_density_min -0.231
_refine_ls_abs_structure_details 'Flack (1983), 1990 Friedel pairs'
_refine_ls_abs_structure_Flack 0.19(9)
_refine_ls_extinction_method none
_refine_ls_goodness_of_fit_ref 1.016
_refine_ls_hydrogen_treatment constr
_refine_ls_matrix_type full
_refine_ls_number_parameters 282
_refine_ls_number_reflns 4663
_refine_ls_number_restraints 0
_refine_ls_restrained_S_all 1.016
_refine_ls_R_factor_all 0.0669
_refine_ls_R_factor_gt 0.0431
_refine_ls_shift/su_max 0.001
_refine_ls_shift/su_mean 0.000
_refine_ls_structure_factor_coef Fsqd
_refine_ls_weighting_details 'calc w=1/[\s^2^(Fo^2^)+(0.0650P)^2^+0.0718P] where P=(Fo^2^+2Fc^2^)/3'
_refine_ls_weighting_scheme calc
_refine_ls_wR_factor_gt 0.1043
_refine_ls_wR_factor_ref 0.1174
_reflns_number_gt 3385
_reflns_number_total 4663
_reflns_threshold_expression I>2\s(I)
_cod_data_source_file tk5066.cif
_cod_data_source_block I
_cod_database_code 2234425
_cod_database_fobs_code 2234425

loop_
_symmetry_equiv_pos_as_xyz
'x, y, z'
'-x+1/2, -y, z+1/2'
'-x, y+1/2, -z+1/2'
'x+1/2, -y+1/2, -z'

loop_
_atom_site_type_symbol
_atom_site_label
_atom_site_fract_x
_atom_site_fract_y
_atom_site_fract_z
_atom_site_U_iso_or_equiv
_atom_site_adp_type
_atom_site_calc_flag
_atom_site_refinement_flags
_atom_site_occupancy
_atom_site_symmetry_multiplicity
O O1 0.3120(4) 0.8483(4) 0.6292(2) 0.228(2) Uani d . 1 1
C C14 0.2953(8) 0.3803(7) 0.98250(18) 0.198(3) Uani d . 1 1
H H14A 0.3992 0.3571 0.9812 0.297 Uiso calc R 1 1
H H14B 0.2363 0.3039 0.9886 0.297 Uiso calc R 1 1
H H14C 0.2791 0.4411 1.0111 0.297 Uiso calc R 1 1
S S1 0.12098(6) 0.62642(6) 0.77099(3) 0.0654(2) Uani d . 1 1
C C16 0.1285(2) 0.3775(2) 0.65770(8) 0.0549(5) Uani d . 1 1
O O3 -0.03436(17) 0.60536(19) 0.76309(8) 0.0833(5) Uani d . 1 1
C C17 0.1732(3) 0.2664(2) 0.63569(9) 0.0576(6) Uani d . 1 1
H H17 0.2346 0.2163 0.6576 0.069 Uiso calc R 1 1
O O2 0.1799(2) 0.75371(16) 0.76813(9) 0.0884(6) Uani d . 1 1
N N1 0.20652(19) 0.54286(17) 0.72366(8) 0.0561(5) Uani d . 1 1
C C24 0.0421(3) 0.4723(3) 0.62915(11) 0.0734(7) Uani d . 1 1
C C2 0.4743(3) 0.4998(2) 0.73721(10) 0.0672(7) Uani d . 1 1
H H2 0.4505 0.4303 0.7594 0.081 Uiso calc R 1 1
C C1 0.3624(2) 0.5716(2) 0.71374(8) 0.0504(5) Uani d . 1 1
C C3 0.6222(3) 0.5311(3) 0.72779(13) 0.0800(8) Uani d . 1 1
H H3 0.6976 0.4824 0.7438 0.096 Uiso calc R 1 1
C C6 0.3987(3) 0.6749(2) 0.68055(10) 0.0597(6) Uani d . 1 1
C C18 0.1425(3) 0.2092(2) 0.58296(9) 0.0595(6) Uani d . 1 1
C C4 0.6589(3) 0.6330(3) 0.69519(11) 0.0744(7) Uani d . 1 1
H H4 0.7587 0.6534 0.6889 0.089 Uiso calc R 1 1
C C15 0.1553(3) 0.4077(2) 0.71546(9) 0.0628(6) Uani d . 1 1
H H15A 0.0636 0.3940 0.7354 0.075 Uiso calc R 1 1
H H15B 0.2301 0.3486 0.7295 0.075 Uiso calc R 1 1
C C23 0.2278(3) 0.1035(3) 0.56710(12) 0.0763(7) Uani d . 1 1
H H23 0.3009 0.0713 0.5901 0.092 Uiso calc R 1 1
C C5 0.5495(3) 0.7035(3) 0.67231(10) 0.0683(7) Uani d . 1 1
H H5 0.5751 0.7732 0.6504 0.082 Uiso calc R 1 1
C C20 0.0073(5) 0.1869(3) 0.50109(13) 0.1054(11) Uani d . 1 1
H H20 -0.0705 0.2145 0.4791 0.126 Uiso calc R 1 1
N N2 -0.0240(4) 0.5520(3) 0.60771(12) 0.1084(9) Uani d . 1 1
C C8 0.1702(3) 0.5580(3) 0.83244(10) 0.0652(7) Uani d . 1 1
C C10 0.1288(5) 0.4016(4) 0.90171(14) 0.1050(10) Uani d . 1 1
H H10 0.0720 0.3334 0.9152 0.126 Uiso calc R 1 1
C C13 0.2949(3) 0.6014(4) 0.85973(15) 0.1027(11) Uani d . 1 1
H H13 0.3527 0.6688 0.8461 0.123 Uiso calc R 1 1
C C22 0.2061(4) 0.0452(3) 0.51797(14) 0.0961(10) Uani d . 1 1
H H22 0.2673 -0.0235 0.5077 0.115 Uiso calc R 1 1
C C19 0.0291(4) 0.2479(3) 0.54918(12) 0.0904(9) Uani d . 1 1
H H19 -0.0332 0.3160 0.5592 0.109 Uiso calc R 1 1
C C25 0.0719(6) 0.0218(5) 0.43028(15) 0.1551(19) Uani d . 1 1
H H25A 0.0117 0.0767 0.4079 0.233 Uiso calc R 1 1
H H25B 0.0219 -0.0597 0.4355 0.233 Uiso calc R 1 1
H H25C 0.1668 0.0071 0.4133 0.233 Uiso calc R 1 1
C C7 0.2845(4) 0.7516(3) 0.65304(15) 0.1055(12) Uani d . 1 1
H H7 0.1859 0.7232 0.6543 0.127 Uiso calc R 1 1
C C21 0.0960(5) 0.0869(3) 0.48418(12) 0.0964(10) Uani d . 1 1
C C9 0.0865(3) 0.4586(3) 0.85373(12) 0.0816(8) Uani d . 1 1
H H9 0.0014 0.4297 0.8359 0.098 Uiso calc R 1 1
C C11 0.2499(5) 0.4419(5) 0.92945(15) 0.1210(14) Uani d . 1 1
C C12 0.3324(4) 0.5417(6) 0.90856(18) 0.1314(17) Uani d . 1 1
H H12 0.4158 0.5709 0.9273 0.158 Uiso calc R 1 1

loop_
_atom_site_aniso_label
_atom_site_aniso_U_11
_atom_site_aniso_U_22
_atom_site_aniso_U_33
_atom_site_aniso_U_12
_atom_site_aniso_U_13
_atom_site_aniso_U_23
O1 0.130(2) 0.192(3) 0.363(5) -0.020(2) -0.038(3) 0.212(4)
C14 0.248(7) 0.247(6) 0.100(3) 0.073(6) -0.044(4) 0.005(4)
S1 0.0426(3) 0.0560(3) 0.0975(5) 0.0013(3) 0.0086(3) -0.0120(3)
C16 0.0484(11) 0.0527(12) 0.0636(13) -0.0027(12) 0.0040(11) 0.0009(11)
O3 0.0409(9) 0.0969(13) 0.1122(14) 0.0073(9) -0.0007(9) -0.0069(12)
C17 0.0535(13) 0.0545(14) 0.0647(14) -0.0001(11) 0.0035(10) 0.0060(12)
O2 0.0722(11) 0.0487(9) 0.1445(16) 0.0002(8) 0.0266(11) -0.0155(12)
N1 0.0475(10) 0.0491(10) 0.0718(12) -0.0060(8) 0.0032(9) -0.0044(10)
C24 0.0756(17) 0.0689(18) 0.0757(16) 0.0102(15) 0.0020(14) -0.0112(15)
C2 0.0635(15) 0.0590(14) 0.0792(16) 0.0129(11) -0.0054(13) 0.0094(13)
C1 0.0453(11) 0.0465(11) 0.0595(12) 0.0036(9) 0.0008(10) -0.0049(10)
C3 0.0534(14) 0.0804(17) 0.106(2) 0.0212(14) -0.0092(16) -0.0056(17)
C6 0.0544(14) 0.0539(13) 0.0707(15) -0.0020(10) -0.0005(12) 0.0046(12)
C18 0.0648(15) 0.0526(14) 0.0611(14) 0.0018(12) 0.0069(12) 0.0049(11)
C4 0.0455(14) 0.0896(19) 0.0881(18) -0.0005(14) 0.0097(13) -0.0230(17)
C15 0.0679(15) 0.0540(13) 0.0666(14) -0.0154(11) 0.0049(12) -0.0052(12)
C23 0.0712(17) 0.0681(17) 0.0895(19) 0.0102(14) -0.0001(14) -0.0087(16)
C5 0.0649(17) 0.0665(16) 0.0736(16) -0.0135(13) 0.0092(13) -0.0028(13)
C20 0.141(3) 0.091(2) 0.085(2) 0.021(2) -0.032(2) -0.0105(19)
N2 0.127(2) 0.0856(18) 0.112(2) 0.0383(18) -0.0249(18) -0.0046(16)
C8 0.0452(12) 0.0717(17) 0.0787(16) 0.0009(12) 0.0043(11) -0.0293(14)
C10 0.134(3) 0.097(3) 0.084(2) -0.001(3) 0.008(2) -0.0085(19)
C13 0.0679(18) 0.142(3) 0.098(2) -0.026(2) 0.0056(17) -0.043(2)
C22 0.108(2) 0.082(2) 0.099(2) 0.0099(19) 0.018(2) -0.0267(19)
C19 0.110(2) 0.0745(19) 0.086(2) 0.0275(18) -0.0280(17) -0.0168(16)
C25 0.223(5) 0.151(4) 0.092(2) -0.003(4) -0.014(3) -0.053(3)
C7 0.082(2) 0.084(2) 0.150(3) -0.0029(17) -0.018(2) 0.056(2)
C21 0.132(3) 0.086(2) 0.0709(18) -0.006(2) 0.005(2) -0.0170(17)
C9 0.079(2) 0.084(2) 0.0825(19) -0.0122(16) 0.0012(14) -0.0170(17)
C11 0.119(3) 0.159(4) 0.085(3) 0.027(3) -0.001(2) -0.029(3)
C12 0.085(3) 0.216(5) 0.093(3) -0.002(3) -0.021(2) -0.056(3)

loop_
_atom_type_symbol
_atom_type_description
_atom_type_scat_dispersion_real
_atom_type_scat_dispersion_imag
_atom_type_scat_source
C C 0.0033 0.0016 'International Tables Vol C Tables 4.2.6.8 and 6.1.1.4'
H H 0.0000 0.0000 'International Tables Vol C Tables 4.2.6.8 and 6.1.1.4'
N N 0.0061 0.0033 'International Tables Vol C Tables 4.2.6.8 and 6.1.1.4'
O O 0.0106 0.0060 'International Tables Vol C Tables 4.2.6.8 and 6.1.1.4'
S S 0.1246 0.1234 'International Tables Vol C Tables 4.2.6.8 and 6.1.1.4'

loop_
_geom_angle_atom_site_label_1
_geom_angle_atom_site_label_2
_geom_angle_atom_site_label_3
_geom_angle
C11 C14 H14A 109.5
C11 C14 H14B 109.5
H14A C14 H14B 109.5
C11 C14 H14C 109.5
H14A C14 H14C 109.5
H14B C14 H14C 109.5
O2 S1 O3 119.94(12)
O2 S1 N1 105.95(11)
O3 S1 N1 105.96(11)
O2 S1 C8 108.98(13)
O3 S1 C8 107.90(12)
N1 S1 C8 107.49(10)
C17 C16 C24 122.9(2)
C17 C16 C15 121.9(2)
C24 C16 C15 115.0(2)
C16 C17 C18 131.2(2)
C16 C17 H17 114.4
C18 C17 H17 114.4
C1 N1 C15 117.84(18)
C1 N1 S1 117.57(14)
C15 N1 S1 116.52(15)
N2 C24 C16 177.1(3)
C1 C2 C3 119.9(2)
C1 C2 H2 120.0
C3 C2 H2 120.0
C2 C1 C6 119.7(2)
C2 C1 N1 121.3(2)
C6 C1 N1 118.99(19)
C4 C3 C2 120.7(2)
C4 C3 H3 119.7
C2 C3 H3 119.7
C1 C6 C5 118.4(2)
C1 C6 C7 122.1(2)
C5 C6 C7 119.5(3)
C19 C18 C23 117.2(2)
C19 C18 C17 124.8(2)
C23 C18 C17 117.9(2)
C5 C4 C3 119.5(2)
C5 C4 H4 120.3
C3 C4 H4 120.3
N1 C15 C16 112.3(2)
N1 C15 H15A 109.1
C16 C15 H15A 109.1
N1 C15 H15B 109.1
C16 C15 H15B 109.1
H15A C15 H15B 107.9
C22 C23 C18 121.2(3)
C22 C23 H23 119.4
C18 C23 H23 119.4
C4 C5 C6 121.7(3)
C4 C5 H5 119.1
C6 C5 H5 119.1
C21 C20 C19 122.3(3)
C21 C20 H20 118.9
C19 C20 H20 118.9
C9 C8 C13 119.4(3)
C9 C8 S1 120.2(2)
C13 C8 S1 120.4(3)
C11 C10 C9 122.0(4)
C11 C10 H10 119.0
C9 C10 H10 119.0
C8 C13 C12 118.5(4)
C8 C13 H13 120.7
C12 C13 H13 120.7
C21 C22 C23 120.8(3)
C21 C22 H22 119.6
C23 C22 H22 119.6
C20 C19 C18 120.5(3)
C20 C19 H19 119.7
C18 C19 H19 119.7
C21 C25 H25A 109.5
C21 C25 H25B 109.5
H25A C25 H25B 109.5
C21 C25 H25C 109.5
H25A C25 H25C 109.5
H25B C25 H25C 109.5
O1 C7 C6 123.0(3)
O1 C7 H7 118.5
C6 C7 H7 118.5
C22 C21 C20 117.8(3)
C22 C21 C25 120.6(4)
C20 C21 C25 121.6(4)
C8 C9 C10 120.0(3)
C8 C9 H9 120.0
C10 C9 H9 120.0
C10 C11 C12 118.0(4)
C10 C11 C14 122.0(5)
C12 C11 C14 120.0(5)
C11 C12 C13 122.0(4)
C11 C12 H12 119.0
C13 C12 H12 119.0

loop_
_geom_bond_atom_site_label_1
_geom_bond_atom_site_label_2
_geom_bond_distance
O1 C7 1.185(4)
C14 C11 1.522(6)
C14 H14A 0.9600
C14 H14B 0.9600
C14 H14C 0.9600
S1 O2 1.4148(18)
S1 O3 1.4198(17)
S1 N1 1.649(2)
S1 C8 1.742(3)
C16 C17 1.331(3)
C16 C24 1.434(4)
C16 C15 1.492(3)
C17 C18 1.466(3)
C17 H17 0.9300
N1 C1 1.447(3)
N1 C15 1.479(3)
C24 N2 1.145(3)
C2 C1 1.375(3)
C2 C3 1.381(4)
C2 H2 0.9300
C1 C6 1.386(3)
C3 C4 1.367(4)
C3 H3 0.9300
C6 C5 1.396(4)
C6 C7 1.462(4)
C18 C19 1.377(4)
C18 C23 1.388(3)
C4 C5 1.345(4)
C4 H4 0.9300
C15 H15A 0.9700
C15 H15B 0.9700
C23 C22 1.378(4)
C23 H23 0.9300
C5 H5 0.9300
C20 C21 1.367(5)
C20 C19 1.367(4)
C20 H20 0.9300
C8 C9 1.375(4)
C8 C13 1.381(4)
C10 C11 1.351(5)
C10 C9 1.385(5)
C10 H10 0.9300
C13 C12 1.404(6)
C13 H13 0.9300
C22 C21 1.365(5)
C22 H22 0.9300
C19 H19 0.9300
C25 C21 1.517(5)
C25 H25A 0.9600
C25 H25B 0.9600
C25 H25C 0.9600
C7 H7 0.9300
C9 H9 0.9300
C11 C12 1.368(6)
C12 H12 0.9300

loop_
_geom_hbond_atom_site_label_D
_geom_hbond_atom_site_label_H
_geom_hbond_atom_site_label_A
_geom_hbond_site_symmetry_A
_geom_hbond_distance_DH
_geom_hbond_distance_HA
_geom_hbond_distance_DA
_geom_hbond_angle_DHA
C15 H15A O3 1 0.97 2.45 2.904(3) 109
C23 H23 O1 1_545 0.93 2.50 3.142(4) 127

loop_
_geom_torsion_atom_site_label_1
_geom_torsion_atom_site_label_2
_geom_torsion_atom_site_label_3
_geom_torsion_atom_site_label_4
_geom_torsion
C24 C16 C17 C18 -4.5(4)
C15 C16 C17 C18 170.8(2)
O2 S1 N1 C1 36.60(19)
O3 S1 N1 C1 165.03(17)
C8 S1 N1 C1 -79.81(18)
O2 S1 N1 C15 -175.28(18)
O3 S1 N1 C15 -46.8(2)
C8 S1 N1 C15 68.32(19)
C17 C16 C24 N2 -151(6)
C15 C16 C24 N2 33(7)
C3 C2 C1 C6 0.2(4)
C3 C2 C1 N1 -178.8(2)
C15 N1 C1 C2 -52.1(3)
S1 N1 C1 C2 95.6(2)
C15 N1 C1 C6 128.9(2)
S1 N1 C1 C6 -83.4(2)
C1 C2 C3 C4 -0.1(4)
C2 C1 C6 C5 -0.5(3)
N1 C1 C6 C5 178.5(2)
C2 C1 C6 C7 177.8(3)
N1 C1 C6 C7 -3.3(4)
C16 C17 C18 C19 -16.3(4)
C16 C17 C18 C23 167.7(2)
C2 C3 C4 C5 0.3(4)
C1 N1 C15 C16 -79.8(3)
S1 N1 C15 C16 132.11(18)
C17 C16 C15 N1 136.8(2)
C24 C16 C15 N1 -47.5(3)
C19 C18 C23 C22 4.2(4)
C17 C18 C23 C22 -179.5(3)
C3 C4 C5 C6 -0.6(4)
C1 C6 C5 C4 0.7(4)
C7 C6 C5 C4 -177.6(3)
O2 S1 C8 C9 156.4(2)
O3 S1 C8 C9 24.6(2)
N1 S1 C8 C9 -89.2(2)
O2 S1 C8 C13 -24.7(3)
O3 S1 C8 C13 -156.5(2)
N1 S1 C8 C13 89.7(2)
C9 C8 C13 C12 0.3(5)
S1 C8 C13 C12 -178.7(3)
C18 C23 C22 C21 -2.5(5)
C21 C20 C19 C18 -0.5(6)
C23 C18 C19 C20 -2.7(5)
C17 C18 C19 C20 -178.7(3)
C1 C6 C7 O1 171.7(4)
C5 C6 C7 O1 -10.1(6)
C23 C22 C21 C20 -0.8(5)
C23 C22 C21 C25 -179.6(4)
C19 C20 C21 C22 2.3(6)
C19 C20 C21 C25 -179.0(4)
C13 C8 C9 C10 -1.0(4)
S1 C8 C9 C10 177.9(2)
C11 C10 C9 C8 1.2(5)
C9 C10 C11 C12 -0.5(6)
C9 C10 C11 C14 179.3(4)
C10 C11 C12 C13 -0.3(6)
C14 C11 C12 C13 179.9(4)
C8 C13 C12 C11 0.4(6)

loop_
_cod_related_entry_id
_cod_related_entry_database
_cod_related_entry_code
1 ChemSpider 30657647
